data_7200709
loop_
_publ_author_name
'Zhao, Li-Hua'
'Quan, Ying-Ping'
'Yang, Ai-Hong'
'Cui, Jian-Zhong'
'Gao, Hong-Ling'
'Lu, Fan-Li'
'Shi, Wei'
'Cheng, Peng'

_publ_section_title
;
 Syntheses and crystal structures of two new nickel(II) complexes with
 pyrazine-2,3,5,6-tetracarboxylate
;
_journal_issue 7
_journal_name_full CrystEngComm
_journal_page_first 1427
_journal_paper_doi 10.1039/b820663e
_journal_volume 11
_journal_year 2009
_chemical_formula_sum 'C44 H47 N8 Ni O18.5'
_chemical_formula_weight 1042.61
_chemical_name_systematic
;
?
;
_space_group_IT_number 2
_symmetry_space_group_name_Hall '-P 1'
_symmetry_space_group_name_H-M 'P -1'
_atom_sites_solution_hydrogens geom
_atom_sites_solution_primary direct
_atom_sites_solution_secondary difmap
_audit_creation_method SHELXL-97
_cell_angle_alpha 66.40(3)
_cell_angle_beta 65.24(3)
_cell_angle_gamma 86.54(3)
_cell_formula_units_Z 2
_cell_length_a 12.833(3)
_cell_length_b 14.547(3)
_cell_length_c 15.272(3)
_cell_measurement_temperature 113(2)
_cell_volume 2352.6(13)
_computing_structure_refinement 'SHELXL-97 (Sheldrick, 1997)'
_computing_structure_solution 'SHELXS-97 (Sheldrick, 1990)'
_diffrn_ambient_temperature 113(2)
_diffrn_measured_fraction_theta_full 0.991
_diffrn_measured_fraction_theta_max 0.991
_diffrn_radiation_monochromator graphite
_diffrn_radiation_source 'fine-focus sealed tube'
_diffrn_radiation_type MoK\a
_diffrn_radiation_wavelength 0.71073
_diffrn_reflns_av_R_equivalents 0.0720
_diffrn_reflns_av_sigmaI/netI 0.1398
_diffrn_reflns_limit_h_max 15
_diffrn_reflns_limit_h_min -15
_diffrn_reflns_limit_k_max 14
_diffrn_reflns_limit_k_min -17
_diffrn_reflns_limit_l_max 13
_diffrn_reflns_limit_l_min -18
_diffrn_reflns_number 14308
_diffrn_reflns_theta_full 25.02
_diffrn_reflns_theta_max 25.02
_diffrn_reflns_theta_min 1.61
_exptl_absorpt_coefficient_mu 0.498
_exptl_absorpt_correction_T_max 0.9901
_exptl_absorpt_correction_T_min 0.9707
_exptl_crystal_density_diffrn 1.472
_exptl_crystal_density_method 'not measured'
_exptl_crystal_F_000 1086
_exptl_crystal_size_max 0.06
_exptl_crystal_size_mid 0.04
_exptl_crystal_size_min 0.02
_refine_diff_density_max 0.861
_refine_diff_density_min -0.554
_refine_diff_density_rms 0.110
_refine_ls_extinction_method none
_refine_ls_goodness_of_fit_ref 1.010
_refine_ls_hydrogen_treatment mixed
_refine_ls_matrix_type full
_refine_ls_number_parameters 680
_refine_ls_number_reflns 8230
_refine_ls_number_restraints 0
_refine_ls_restrained_S_all 1.010
_refine_ls_R_factor_all 0.0926
_refine_ls_R_factor_gt 0.0663
_refine_ls_shift/su_max 0.001
_refine_ls_shift/su_mean 0.000
_refine_ls_structure_factor_coef Fsqd
_refine_ls_weighting_details 'calc w=1/[\s^2^(Fo^2^)+(0.0716P)^2^+0.0000P] where P=(Fo^2^+2Fc^2^)/3'
_refine_ls_weighting_scheme calc
_refine_ls_wR_factor_gt 0.1670
_refine_ls_wR_factor_ref 0.1787
_reflns_number_gt 4565
_reflns_number_total 8230
_reflns_threshold_expression >2sigma(I)
_cod_data_source_file b820663e.txt
_cod_data_source_block r071119e1
_cod_original_cell_volume 2352.6(8)
_cod_original_formula_sum 'C44 H47 N8 Ni O18.50'
_cod_database_code 7200709

loop_
_symmetry_equiv_pos_as_xyz
'x, y, z'
'-x, -y, -z'

loop_
_atom_site_label
_atom_site_type_symbol
_atom_site_fract_x
_atom_site_fract_y
_atom_site_fract_z
_atom_site_U_iso_or_equiv
_atom_site_adp_type
_atom_site_occupancy
_atom_site_symmetry_multiplicity
_atom_site_calc_flag
_atom_site_refinement_flags
_atom_site_disorder_assembly
_atom_site_disorder_group
Ni1 Ni 0.55356(5) 0.69126(4) 0.66010(5) 0.02355(19) Uani 1 1 d . . .
O1 O 0.8443(3) 0.7101(2) -0.0352(3) 0.0422(9) Uani 1 1 d . . .
H1A H 0.7937 0.7446 -0.0125 0.063 Uiso 1 1 calc R . .
O2 O 0.8693(4) 0.6815(3) 0.1082(3) 0.0661(13) Uani 1 1 d . . .
O3 O 0.9391(3) 0.3087(3) 0.2611(3) 0.0567(11) Uani 1 1 d . . .
O4 O 0.8924(3) 0.2414(3) 0.1725(3) 0.0554(11) Uani 1 1 d . . .
O5 O 0.3101(3) 0.1905(3) 0.9773(3) 0.0543(11) Uani 1 1 d . . .
O6 O 0.2044(4) 0.0445(3) 1.1039(3) 0.0668(13) Uani 1 1 d . . .
O7 O 0.2902(4) 0.0117(3) 0.9024(4) 0.0634(12) Uani 1 1 d . . .
H7 H 0.2266 -0.0147 0.9141 0.095 Uiso 1 1 calc R . .
O8 O 0.3405(4) -0.1445(3) 0.9414(4) 0.0682(13) Uani 1 1 d . . .
N1 N 0.4365(3) 0.6274(3) 0.8209(3) 0.0280(9) Uani 1 1 d . . .
N2 N 0.6193(3) 0.5544(2) 0.7115(3) 0.0254(9) Uani 1 1 d . . .
N3 N 0.4474(3) 0.6294(3) 0.6189(3) 0.0279(9) Uani 1 1 d . . .
N4 N 0.6617(3) 0.7317(2) 0.4996(3) 0.0238(9) Uani 1 1 d . . .
N5 N 0.4802(3) 0.8270(3) 0.6372(3) 0.0238(9) Uani 1 1 d . . .
N6 N 0.6639(3) 0.7740(2) 0.6785(3) 0.0245(9) Uani 1 1 d . . .
N7 N 0.9222(3) 0.4929(3) 0.1002(3) 0.0313(10) Uani 1 1 d . . .
N8 N 0.4780(4) 0.0739(3) 1.0402(3) 0.0417(11) Uani 1 1 d . . .
C1 C 0.3458(4) 0.6625(4) 0.8747(4) 0.0335(12) Uani 1 1 d . . .
H1 H 0.3329 0.7295 0.8396 0.040 Uiso 1 1 calc R . .
C2 C 0.2687(4) 0.6073(4) 0.9790(4) 0.0412(13) Uani 1 1 d . . .
H2 H 0.2051 0.6365 1.0138 0.049 Uiso 1 1 calc R . .
C3 C 0.2847(4) 0.5110(4) 1.0313(4) 0.0443(14) Uani 1 1 d . . .
H3 H 0.2320 0.4719 1.1028 0.053 Uiso 1 1 calc R . .
C4 C 0.3809(4) 0.4695(4) 0.9779(4) 0.0358(12) Uani 1 1 d . . .
C5 C 0.4064(5) 0.3688(4) 1.0263(4) 0.0488(15) Uani 1 1 d . . .
H5 H 0.3561 0.3265 1.0975 0.059 Uiso 1 1 calc R . .
C6 C 0.4986(5) 0.3337(4) 0.9735(4) 0.0467(15) Uani 1 1 d . . .
H6 H 0.5136 0.2672 1.0078 0.056 Uiso 1 1 calc R . .
C7 C 0.5761(4) 0.3950(3) 0.8650(4) 0.0349(12) Uani 1 1 d . . .
C8 C 0.6765(4) 0.3636(4) 0.8041(4) 0.0405(13) Uani 1 1 d . . .
H8 H 0.6970 0.2986 0.8350 0.049 Uiso 1 1 calc R . .
C9 C 0.7433(4) 0.4258(3) 0.7021(4) 0.0350(12) Uani 1 1 d . . .
H9 H 0.8108 0.4048 0.6611 0.042 Uiso 1 1 calc R . .
C10 C 0.7121(4) 0.5210(3) 0.6576(4) 0.0301(11) Uani 1 1 d . . .
H10 H 0.7593 0.5637 0.5857 0.036 Uiso 1 1 calc R . .
C11 C 0.5523(4) 0.4928(3) 0.8146(4) 0.0274(11) Uani 1 1 d . . .
C12 C 0.4539(4) 0.5303(3) 0.8730(4) 0.0281(11) Uani 1 1 d . . .
C13 C 0.3405(4) 0.5788(3) 0.6789(4) 0.0331(12) Uani 1 1 d . . .
H13 H 0.3060 0.5642 0.7523 0.040 Uiso 1 1 calc R . .
C14 C 0.2776(4) 0.5465(4) 0.6387(4) 0.0397(13) Uani 1 1 d . . .
H14 H 0.2018 0.5111 0.6841 0.048 Uiso 1 1 calc R . .
C15 C 0.3254(4) 0.5660(4) 0.5342(5) 0.0456(14) Uani 1 1 d . . .
H15 H 0.2830 0.5442 0.5062 0.055 Uiso 1 1 calc R . .
C16 C 0.4394(4) 0.6192(4) 0.4663(4) 0.0329(12) Uani 1 1 d . . .
C17 C 0.4978(4) 0.6455(4) 0.3548(4) 0.0424(13) Uani 1 1 d . . .
H17 H 0.4593 0.6264 0.3222 0.051 Uiso 1 1 calc R . .
C18 C 0.6052(4) 0.6964(3) 0.2945(4) 0.0359(12) Uani 1 1 d . . .
H18 H 0.6413 0.7125 0.2208 0.043 Uiso 1 1 calc R . .
C19 C 0.6651(4) 0.7262(3) 0.3412(4) 0.0287(11) Uani 1 1 d . . .
C20 C 0.7790(4) 0.7791(3) 0.2825(4) 0.0317(12) Uani 1 1 d . . .
H20 H 0.8195 0.7960 0.2088 0.038 Uiso 1 1 calc R . .
C21 C 0.8290(4) 0.8053(3) 0.3333(4) 0.0312(11) Uani 1 1 d . . .
H21 H 0.9055 0.8398 0.2956 0.037 Uiso 1 1 calc R . .
C22 C 0.7678(4) 0.7812(3) 0.4408(4) 0.0292(11) Uani 1 1 d . . .
H22 H 0.8042 0.8015 0.4742 0.035 Uiso 1 1 calc R . .
C23 C 0.6108(4) 0.7037(3) 0.4499(4) 0.0247(11) Uani 1 1 d . . .
C24 C 0.4955(4) 0.6493(3) 0.5138(4) 0.0255(11) Uani 1 1 d . . .
C25 C 0.3884(4) 0.8521(3) 0.6174(4) 0.0295(11) Uani 1 1 d . . .
H25 H 0.3538 0.8074 0.6029 0.035 Uiso 1 1 calc R . .
C26 C 0.3404(4) 0.9410(4) 0.6169(4) 0.0341(12) Uani 1 1 d . . .
H26 H 0.2749 0.9561 0.6022 0.041 Uiso 1 1 calc R . .
C27 C 0.3889(4) 1.0058(4) 0.6380(4) 0.0364(13) Uani 1 1 d . . .
H27 H 0.3564 1.0659 0.6395 0.044 Uiso 1 1 calc R . .
C28 C 0.4875(4) 0.9832(3) 0.6577(4) 0.0303(11) Uani 1 1 d . . .
C29 C 0.5462(4) 1.0485(3) 0.6773(4) 0.0341(12) Uani 1 1 d . . .
H29 H 0.5169 1.1093 0.6799 0.041 Uiso 1 1 calc R . .
C30 C 0.6421(4) 1.0244(3) 0.6920(4) 0.0341(12) Uani 1 1 d . . .
H30 H 0.6811 1.0698 0.7024 0.041 Uiso 1 1 calc R . .
C31 C 0.6871(4) 0.9315(3) 0.6923(4) 0.0288(11) Uani 1 1 d . . .
C32 C 0.7871(4) 0.9037(4) 0.7057(4) 0.0357(12) Uani 1 1 d . . .
H32 H 0.8299 0.9474 0.7149 0.043 Uiso 1 1 calc R . .
C33 C 0.8235(4) 0.8125(4) 0.7056(4) 0.0359(12) Uani 1 1 d . . .
H33 H 0.8914 0.7927 0.7149 0.043 Uiso 1 1 calc R . .
C34 C 0.7595(4) 0.7498(3) 0.6918(4) 0.0279(11) Uani 1 1 d . . .
H34 H 0.7852 0.6872 0.6918 0.033 Uiso 1 1 calc R . .
C35 C 0.6285(4) 0.8646(3) 0.6770(3) 0.0240(10) Uani 1 1 d . . .
C36 C 0.5289(4) 0.8913(3) 0.6577(3) 0.0236(10) Uani 1 1 d . . .
C37 C 0.8836(4) 0.6639(4) 0.0329(4) 0.0371(13) Uani 1 1 d . . .
C38 C 0.9491(4) 0.5789(3) 0.0139(4) 0.0284(11) Uani 1 1 d . . .
C39 C 0.9727(4) 0.4130(3) 0.0864(4) 0.0311(12) Uani 1 1 d . . .
C40 C 0.9323(4) 0.3116(4) 0.1833(5) 0.0417(14) Uani 1 1 d . . .
C41 C 0.2952(5) 0.0971(4) 1.0329(5) 0.0463(15) Uani 1 1 d . . .
C42 C 0.4069(5) 0.0466(4) 1.0110(4) 0.0406(14) Uani 1 1 d . . .
C43 C 0.4283(5) -0.0261(4) 0.9698(4) 0.0424(14) Uani 1 1 d . . .
C44 C 0.3471(5) -0.0573(4) 0.9355(4) 0.0484(15) Uani 1 1 d . . .
O9 O 0.1448(6) 0.8187(5) 0.2109(6) 0.0329(18) Uani 0.50 1 d P A 1
O9' O 0.1982(8) 0.8557(6) 0.2186(7) 0.063(3) Uani 0.50 1 d P B 2
O10 O 0.0332(8) 0.6591(6) 0.2055(8) 0.040(2) Uani 0.50 1 d P C 1
O10' O -0.0064(8) 0.6155(7) 0.2117(8) 0.050(3) Uani 0.50 1 d P D 2
O11 O 1.0081(3) 0.6275(3) 0.5195(4) 0.0619(12) Uani 1 1 d . . .
H11A H 0.9808 0.6031 0.5962 0.13(3) Uiso 1 1 d R . .
H11B H 0.9718 0.6030 0.4864 0.15(4) Uiso 1 1 d R . .
O12 O 0.0831(3) 0.8292(3) 0.4145(3) 0.0577(11) Uani 1 1 d . . .
H12A H 0.0298 0.8642 0.4320 0.087 Uiso 1 1 d R . .
H12B H 0.0651 0.7644 0.4424 0.087 Uiso 1 1 d R . .
O13 O 0.1539(3) 0.8621(3) 0.5525(3) 0.0577(11) Uani 1 1 d . . .
H13A H 0.1796 0.9047 0.5623 0.086 Uiso 1 1 d R . .
H13B H 0.1478 0.8637 0.5008 0.086 Uiso 1 1 d R . .
O14 O 0.9062(3) 0.5599(3) 0.4281(3) 0.0569(11) Uani 1 1 d . . .
H14A H 0.9140 0.4960 0.4551 0.085 Uiso 1 1 d R . .
H14B H 0.9483 0.5876 0.3588 0.085 Uiso 1 1 d R . .
O15 O 0.9305(3) 0.5597(3) 0.7330(3) 0.0693(13) Uani 1 1 d . . .
H15A H 0.9704 0.5958 0.7431 0.104 Uiso 1 1 d R . .
H15B H 0.9540 0.5022 0.7414 0.104 Uiso 1 1 d R . .
O16 O 0.9800(3) 0.0646(3) 0.2026(3) 0.0660(12) Uani 1 1 d . . .
H16A H 0.9794 0.1256 0.2009 0.099 Uiso 1 1 d R . .
H16B H 0.9225 0.0526 0.1879 0.099 Uiso 1 1 d R . .
O17 O 0.9222(3) 0.9651(3) 0.4150(3) 0.0632(12) Uani 1 1 d . . .
H17A H 0.8808 0.9205 0.4166 0.095 Uiso 1 1 d R . .
H17B H 0.9574 1.0123 0.3509 0.095 Uiso 1 1 d R . .
O18 O 0.0828(8) 0.9635(7) 0.9390(7) 0.087(3) Uani 0.50 1 d P . .
O19 O 0.0903(9) 0.8032(8) 0.1281(9) 0.103(4) Uani 0.50 1 d P . .
O20 O 0.8575(10) 0.2011(9) 0.0419(10) 0.115(4) Uani 0.50 1 d P . .

loop_
_atom_site_aniso_label
_atom_site_aniso_U_11
_atom_site_aniso_U_22
_atom_site_aniso_U_33
_atom_site_aniso_U_23
_atom_site_aniso_U_13
_atom_site_aniso_U_12
Ni1 0.0249(3) 0.0247(3) 0.0206(4) -0.0080(3) -0.0112(3) 0.0069(2)
O1 0.048(2) 0.043(2) 0.045(2) -0.0241(18) -0.0274(19) 0.0359(17)
O2 0.107(3) 0.074(3) 0.045(3) -0.043(2) -0.047(3) 0.068(3)
O3 0.078(3) 0.058(2) 0.035(3) -0.016(2) -0.031(2) 0.028(2)
O4 0.050(2) 0.046(2) 0.062(3) -0.018(2) -0.022(2) 0.0093(18)
O5 0.065(3) 0.048(2) 0.056(3) -0.027(2) -0.032(2) 0.0450(19)
O6 0.070(3) 0.073(3) 0.035(3) -0.016(2) -0.015(2) 0.050(2)
O7 0.071(3) 0.080(3) 0.060(3) -0.036(2) -0.045(3) 0.047(2)
O8 0.086(3) 0.064(3) 0.088(4) -0.044(3) -0.059(3) 0.037(2)
N1 0.029(2) 0.034(2) 0.023(2) -0.0106(18) -0.0144(19) 0.0051(17)
N2 0.027(2) 0.0272(19) 0.026(2) -0.0113(18) -0.0144(19) 0.0059(16)
N3 0.027(2) 0.032(2) 0.023(2) -0.0123(18) -0.0086(19) 0.0065(16)
N4 0.023(2) 0.0212(18) 0.026(2) -0.0080(17) -0.0127(18) 0.0067(15)
N5 0.025(2) 0.0277(19) 0.018(2) -0.0074(17) -0.0106(17) 0.0055(16)
N6 0.024(2) 0.0259(19) 0.018(2) -0.0045(16) -0.0087(17) 0.0063(15)
N7 0.035(2) 0.037(2) 0.020(2) -0.0111(18) -0.0133(19) 0.0223(18)
N8 0.056(3) 0.042(2) 0.034(3) -0.019(2) -0.026(2) 0.035(2)
C1 0.030(3) 0.044(3) 0.029(3) -0.017(2) -0.013(2) 0.008(2)
C2 0.033(3) 0.065(4) 0.030(3) -0.027(3) -0.011(3) 0.004(3)
C3 0.039(3) 0.067(4) 0.019(3) -0.013(3) -0.008(3) -0.011(3)
C4 0.040(3) 0.041(3) 0.022(3) -0.007(2) -0.013(2) -0.009(2)
C5 0.063(4) 0.041(3) 0.025(3) 0.004(2) -0.018(3) -0.010(3)
C6 0.070(4) 0.030(3) 0.038(4) -0.002(3) -0.033(3) 0.000(3)
C7 0.051(3) 0.028(2) 0.032(3) -0.011(2) -0.025(3) 0.004(2)
C8 0.059(3) 0.029(3) 0.055(4) -0.020(3) -0.041(3) 0.013(2)
C9 0.041(3) 0.033(3) 0.041(4) -0.019(3) -0.025(3) 0.015(2)
C10 0.034(3) 0.032(2) 0.027(3) -0.013(2) -0.015(2) 0.007(2)
C11 0.036(3) 0.029(2) 0.021(3) -0.007(2) -0.018(2) 0.000(2)
C12 0.033(3) 0.031(2) 0.024(3) -0.009(2) -0.016(2) -0.002(2)
C13 0.028(3) 0.040(3) 0.029(3) -0.015(2) -0.010(2) 0.005(2)
C14 0.032(3) 0.047(3) 0.042(4) -0.022(3) -0.013(3) -0.001(2)
C15 0.043(3) 0.060(3) 0.048(4) -0.030(3) -0.025(3) 0.003(3)
C16 0.037(3) 0.040(3) 0.028(3) -0.019(2) -0.015(2) 0.005(2)
C17 0.049(3) 0.053(3) 0.037(4) -0.027(3) -0.022(3) 0.010(3)
C18 0.040(3) 0.040(3) 0.024(3) -0.015(2) -0.009(3) 0.006(2)
C19 0.034(3) 0.027(2) 0.025(3) -0.012(2) -0.012(2) 0.008(2)
C20 0.037(3) 0.027(2) 0.018(3) -0.006(2) -0.004(2) 0.007(2)
C21 0.028(3) 0.035(3) 0.028(3) -0.011(2) -0.011(2) 0.006(2)
C22 0.031(3) 0.026(2) 0.030(3) -0.009(2) -0.016(2) 0.003(2)
C23 0.028(2) 0.019(2) 0.022(3) -0.0074(19) -0.009(2) 0.0077(18)
C24 0.025(2) 0.025(2) 0.026(3) -0.011(2) -0.012(2) 0.0074(18)
C25 0.024(2) 0.036(3) 0.026(3) -0.010(2) -0.012(2) 0.007(2)
C26 0.029(3) 0.042(3) 0.030(3) -0.010(2) -0.017(2) 0.015(2)
C27 0.034(3) 0.034(3) 0.033(3) -0.012(2) -0.011(3) 0.018(2)
C28 0.031(3) 0.031(2) 0.021(3) -0.007(2) -0.007(2) 0.008(2)
C29 0.043(3) 0.027(2) 0.026(3) -0.012(2) -0.009(2) 0.006(2)
C30 0.041(3) 0.031(3) 0.031(3) -0.015(2) -0.015(3) 0.001(2)
C31 0.033(3) 0.029(2) 0.021(3) -0.009(2) -0.010(2) 0.001(2)
C32 0.030(3) 0.042(3) 0.029(3) -0.010(2) -0.010(2) -0.007(2)
C33 0.027(3) 0.045(3) 0.029(3) -0.009(2) -0.013(2) 0.003(2)
C34 0.026(2) 0.030(2) 0.023(3) -0.007(2) -0.011(2) 0.006(2)
C35 0.024(2) 0.027(2) 0.015(3) -0.0037(19) -0.008(2) 0.0047(18)
C36 0.024(2) 0.026(2) 0.012(3) -0.0025(19) -0.007(2) 0.0067(18)
C37 0.045(3) 0.036(3) 0.026(3) -0.013(2) -0.015(3) 0.024(2)
C38 0.033(3) 0.032(2) 0.022(3) -0.011(2) -0.015(2) 0.019(2)
C39 0.032(3) 0.032(2) 0.024(3) -0.009(2) -0.012(2) 0.018(2)
C40 0.036(3) 0.048(3) 0.040(4) -0.021(3) -0.013(3) 0.021(2)
C41 0.060(4) 0.062(4) 0.033(4) -0.031(3) -0.028(3) 0.044(3)
C42 0.058(3) 0.040(3) 0.028(3) -0.017(2) -0.023(3) 0.036(3)
C43 0.059(3) 0.040(3) 0.027(3) -0.013(2) -0.021(3) 0.030(3)
C44 0.053(4) 0.060(4) 0.032(4) -0.021(3) -0.020(3) 0.028(3)
O9 0.033(4) 0.023(4) 0.045(5) -0.013(3) -0.020(4) 0.002(3)
O9' 0.074(7) 0.045(5) 0.057(6) -0.019(5) -0.019(5) 0.013(5)
O10 0.039(5) 0.040(6) 0.052(6) -0.021(5) -0.027(5) 0.010(4)
O10' 0.054(7) 0.060(7) 0.033(5) -0.017(5) -0.019(5) 0.014(5)
O11 0.078(3) 0.051(2) 0.052(3) -0.010(2) -0.032(3) -0.007(2)
O12 0.077(3) 0.036(2) 0.066(3) -0.014(2) -0.042(2) 0.0043(18)
O13 0.073(3) 0.057(2) 0.043(3) -0.018(2) -0.025(2) -0.008(2)
O14 0.054(2) 0.067(3) 0.044(3) -0.020(2) -0.017(2) 0.0011(19)
O15 0.059(3) 0.082(3) 0.051(3) -0.023(2) -0.015(2) 0.027(2)
O16 0.066(3) 0.057(2) 0.085(4) -0.032(2) -0.038(3) 0.010(2)
O17 0.054(2) 0.049(2) 0.074(3) -0.018(2) -0.021(2) -0.0107(19)
O18 0.124(8) 0.094(7) 0.063(7) -0.012(5) -0.070(6) -0.045(6)
O19 0.103(8) 0.096(7) 0.086(9) -0.037(7) -0.016(7) -0.021(6)
O20 0.118(9) 0.136(10) 0.124(11) -0.056(8) -0.079(9) 0.011(7)

loop_
_atom_type_symbol
_atom_type_description
_atom_type_scat_dispersion_real
_atom_type_scat_dispersion_imag
_atom_type_scat_source
C C 0.0033 0.0016 'International Tables Vol C Tables 4.2.6.8 and 6.1.1.4'
H H 0.0000 0.0000 'International Tables Vol C Tables 4.2.6.8 and 6.1.1.4'
N N 0.0061 0.0033 'International Tables Vol C Tables 4.2.6.8 and 6.1.1.4'
O O 0.0106 0.0060 'International Tables Vol C Tables 4.2.6.8 and 6.1.1.4'
Ni Ni 0.3393 1.1124 'International Tables Vol C Tables 4.2.6.8 and 6.1.1.4'

loop_
_geom_angle_atom_site_label_1
_geom_angle_atom_site_label_2
_geom_angle_atom_site_label_3
_geom_angle
_geom_angle_site_symmetry_1
_geom_angle_site_symmetry_3
_geom_angle_publ_flag
N6 Ni1 N4 93.53(14) . . ?
N6 Ni1 N3 170.56(14) . . ?
N4 Ni1 N3 79.93(15) . . ?
N6 Ni1 N2 94.88(14) . . ?
N4 Ni1 N2 94.34(14) . . ?
N3 Ni1 N2 92.41(14) . . ?
N6 Ni1 N1 95.06(14) . . ?
N4 Ni1 N1 170.06(13) . . ?
N3 Ni1 N1 92.10(15) . . ?
N2 Ni1 N1 79.96(14) . . ?
N6 Ni1 N5 79.73(14) . . ?
N4 Ni1 N5 95.39(14) . . ?
N3 Ni1 N5 94.02(14) . . ?
N2 Ni1 N5 169.14(15) . . ?
N1 Ni1 N5 91.07(14) . . ?
C37 O1 H1A 109.5 . . ?
C44 O7 H7 109.5 . . ?
C1 N1 C12 117.3(4) . . ?
C1 N1 Ni1 130.2(3) . . ?
C12 N1 Ni1 112.2(3) . . ?
C10 N2 C11 118.2(4) . . ?
C10 N2 Ni1 129.3(3) . . ?
C11 N2 Ni1 112.4(3) . . ?
C13 N3 C24 117.5(4) . . ?
C13 N3 Ni1 129.5(3) . . ?
C24 N3 Ni1 112.8(3) . . ?
C22 N4 C23 117.1(4) . . ?
C22 N4 Ni1 130.1(3) . . ?
C23 N4 Ni1 112.8(3) . . ?
C25 N5 C36 117.9(4) . . ?
C25 N5 Ni1 129.5(3) . . ?
C36 N5 Ni1 112.2(3) . . ?
C34 N6 C35 118.3(4) . . ?
C34 N6 Ni1 129.2(3) . . ?
C35 N6 Ni1 112.5(3) . . ?
C38 N7 C39 116.8(4) . . ?
C42 N8 C43 115.8(4) . 2_657 ?
N1 C1 C2 123.9(5) . . ?
N1 C1 H1 118.0 . . ?
C2 C1 H1 118.0 . . ?
C3 C2 C1 119.4(5) . . ?
C3 C2 H2 120.3 . . ?
C1 C2 H2 120.3 . . ?
C2 C3 C4 119.3(5) . . ?
C2 C3 H3 120.4 . . ?
C4 C3 H3 120.4 . . ?
C12 C4 C3 117.5(5) . . ?
C12 C4 C5 118.9(5) . . ?
C3 C4 C5 123.7(5) . . ?
C6 C5 C4 121.5(5) . . ?
C6 C5 H5 119.3 . . ?
C4 C5 H5 119.3 . . ?
C5 C6 C7 120.9(5) . . ?
C5 C6 H6 119.6 . . ?
C7 C6 H6 119.6 . . ?
C11 C7 C8 116.7(5) . . ?
C11 C7 C6 119.1(4) . . ?
C8 C7 C6 124.2(5) . . ?
C9 C8 C7 120.2(4) . . ?
C9 C8 H8 119.9 . . ?
C7 C8 H8 119.9 . . ?
C8 C9 C10 119.3(5) . . ?
C8 C9 H9 120.3 . . ?
C10 C9 H9 120.3 . . ?
N2 C10 C9 122.9(5) . . ?
N2 C10 H10 118.6 . . ?
C9 C10 H10 118.6 . . ?
N2 C11 C7 122.7(4) . . ?
N2 C11 C12 117.9(4) . . ?
C7 C11 C12 119.4(4) . . ?
N1 C12 C4 122.7(4) . . ?
N1 C12 C11 117.0(4) . . ?
C4 C12 C11 120.2(4) . . ?
N3 C13 C14 123.0(5) . . ?
N3 C13 H13 118.5 . . ?
C14 C13 H13 118.5 . . ?
C15 C14 C13 119.5(5) . . ?
C15 C14 H14 120.2 . . ?
C13 C14 H14 120.2 . . ?
C14 C15 C16 120.0(5) . . ?
C14 C15 H15 120.0 . . ?
C16 C15 H15 120.0 . . ?
C24 C16 C15 116.3(5) . . ?
C24 C16 C17 118.8(4) . . ?
C15 C16 C17 125.0(5) . . ?
C18 C17 C16 122.3(5) . . ?
C18 C17 H17 118.9 . . ?
C16 C17 H17 118.9 . . ?
C17 C18 C19 120.1(5) . . ?
C17 C18 H18 119.9 . . ?
C19 C18 H18 119.9 . . ?
C23 C19 C20 117.2(4) . . ?
C23 C19 C18 119.8(4) . . ?
C20 C19 C18 123.0(4) . . ?
C21 C20 C19 119.0(5) . . ?
C21 C20 H20 120.5 . . ?
C19 C20 H20 120.5 . . ?
C20 C21 C22 119.7(4) . . ?
C20 C21 H21 120.2 . . ?
C22 C21 H21 120.2 . . ?
N4 C22 C21 124.0(5) . . ?
N4 C22 H22 118.0 . . ?
C21 C22 H22 118.0 . . ?
N4 C23 C19 123.0(4) . . ?
N4 C23 C24 117.2(4) . . ?
C19 C23 C24 119.7(4) . . ?
N3 C24 C16 123.6(4) . . ?
N3 C24 C23 117.1(4) . . ?
C16 C24 C23 119.3(4) . . ?
N5 C25 C26 123.3(5) . . ?
N5 C25 H25 118.4 . . ?
C26 C25 H25 118.4 . . ?
C27 C26 C25 119.1(4) . . ?
C27 C26 H26 120.5 . . ?
C25 C26 H26 120.5 . . ?
C26 C27 C28 119.7(4) . . ?
C26 C27 H27 120.2 . . ?
C28 C27 H27 120.2 . . ?
C36 C28 C27 117.2(4) . . ?
C36 C28 C29 119.4(4) . . ?
C27 C28 C29 123.4(4) . . ?
C30 C29 C28 120.7(4) . . ?
C30 C29 H29 119.6 . . ?
C28 C29 H29 119.6 . . ?
C29 C30 C31 121.5(4) . . ?
C29 C30 H30 119.3 . . ?
C31 C30 H30 119.3 . . ?
C32 C31 C35 117.6(4) . . ?
C32 C31 C30 123.7(4) . . ?
C35 C31 C30 118.8(4) . . ?
C33 C32 C31 119.7(5) . . ?
C33 C32 H32 120.1 . . ?
C31 C32 H32 120.1 . . ?
C32 C33 C34 119.2(5) . . ?
C32 C33 H33 120.4 . . ?
C34 C33 H33 120.4 . . ?
N6 C34 C33 122.8(4) . . ?
N6 C34 H34 118.6 . . ?
C33 C34 H34 118.6 . . ?
N6 C35 C31 122.5(4) . . ?
N6 C35 C36 117.5(4) . . ?
C31 C35 C36 120.0(4) . . ?
N5 C36 C28 122.9(4) . . ?
N5 C36 C35 117.5(4) . . ?
C28 C36 C35 119.6(4) . . ?
O2 C37 O1 125.8(4) . . ?
O2 C37 C38 121.2(5) . . ?
O1 C37 C38 113.0(4) . . ?
N7 C38 C39 122.1(4) . 2_765 ?
N7 C38 C37 114.5(4) . . ?
C39 C38 C37 123.3(4) 2_765 . ?
N7 C39 C38 121.1(4) . 2_765 ?
N7 C39 C40 116.9(4) . . ?
C38 C39 C40 121.8(4) 2_765 . ?
O3 C40 O4 128.1(6) . . ?
O3 C40 C39 116.9(5) . . ?
O4 C40 C39 114.9(5) . . ?
O6 C41 O5 127.5(5) . . ?
O6 C41 C42 118.0(5) . . ?
O5 C41 C42 114.4(5) . . ?
N8 C42 C43 122.5(4) . . ?
N8 C42 C41 113.9(4) . . ?
C43 C42 C41 123.5(5) . . ?
N8 C43 C42 121.7(5) 2_657 . ?
N8 C43 C44 115.7(4) 2_657 . ?
C42 C43 C44 122.6(5) . . ?
O8 C44 O7 125.8(6) . . ?
O8 C44 C43 119.8(5) . . ?
O7 C44 C43 114.4(5) . . ?
H11A O11 H11B 123.8 . . ?
H12A O12 H12B 117.6 . . ?
H13A O13 H13B 131.8 . . ?
H14A O14 H14B 110.9 . . ?
H15A O15 H15B 110.9 . . ?
H16A O16 H16B 108.6 . . ?
H17A O17 H17B 110.9 . . ?

loop_
_geom_bond_atom_site_label_1
_geom_bond_atom_site_label_2
_geom_bond_distance
_geom_bond_site_symmetry_2
_geom_bond_publ_flag
Ni1 N6 2.084(4) . ?
Ni1 N4 2.092(4) . ?
Ni1 N3 2.093(4) . ?
Ni1 N2 2.096(3) . ?
Ni1 N1 2.099(4) . ?
Ni1 N5 2.099(3) . ?
O1 C37 1.276(6) . ?
O1 H1A 0.8400 . ?
O2 C37 1.215(6) . ?
O3 C40 1.211(7) . ?
O4 C40 1.265(6) . ?
O5 C41 1.254(6) . ?
O6 C41 1.226(7) . ?
O7 C44 1.269(6) . ?
O7 H7 0.8400 . ?
O8 C44 1.242(6) . ?
N1 C1 1.324(5) . ?
N1 C12 1.374(6) . ?
N2 C10 1.326(5) . ?
N2 C11 1.360(6) . ?
N3 C13 1.338(5) . ?
N3 C24 1.364(6) . ?
N4 C22 1.325(5) . ?
N4 C23 1.365(6) . ?
N5 C25 1.330(5) . ?
N5 C36 1.355(5) . ?
N6 C34 1.330(5) . ?
N6 C35 1.362(5) . ?
N7 C38 1.332(6) . ?
N7 C39 1.345(5) . ?
N8 C42 1.309(7) . ?
N8 C43 1.336(6) 2_657 ?
C1 C2 1.383(7) . ?
C1 H1 0.9500 . ?
C2 C3 1.360(7) . ?
C2 H2 0.9500 . ?
C3 C4 1.420(7) . ?
C3 H3 0.9500 . ?
C4 C12 1.390(6) . ?
C4 C5 1.441(7) . ?
C5 C6 1.330(7) . ?
C5 H5 0.9500 . ?
C6 C7 1.440(7) . ?
C6 H6 0.9500 . ?
C7 C11 1.406(6) . ?
C7 C8 1.414(7) . ?
C8 C9 1.352(7) . ?
C8 H8 0.9500 . ?
C9 C10 1.396(6) . ?
C9 H9 0.9500 . ?
C10 H10 0.9500 . ?
C11 C12 1.433(6) . ?
C13 C14 1.394(7) . ?
C13 H13 0.9500 . ?
C14 C15 1.357(7) . ?
C14 H14 0.9500 . ?
C15 C16 1.428(7) . ?
C15 H15 0.9500 . ?
C16 C24 1.403(6) . ?
C16 C17 1.433(7) . ?
C17 C18 1.346(7) . ?
C17 H17 0.9500 . ?
C18 C19 1.425(7) . ?
C18 H18 0.9500 . ?
C19 C23 1.405(6) . ?
C19 C20 1.421(6) . ?
C20 C21 1.357(7) . ?
C20 H20 0.9500 . ?
C21 C22 1.388(6) . ?
C21 H21 0.9500 . ?
C22 H22 0.9500 . ?
C23 C24 1.443(6) . ?
C25 C26 1.397(6) . ?
C25 H25 0.9500 . ?
C26 C27 1.365(7) . ?
C26 H26 0.9500 . ?
C27 C28 1.410(7) . ?
C27 H27 0.9500 . ?
C28 C36 1.407(6) . ?
C28 C29 1.436(7) . ?
C29 C30 1.343(7) . ?
C29 H29 0.9500 . ?
C30 C31 1.436(6) . ?
C30 H30 0.9500 . ?
C31 C32 1.393(6) . ?
C31 C35 1.409(6) . ?
C32 C33 1.380(6) . ?
C32 H32 0.9500 . ?
C33 C34 1.394(6) . ?
C33 H33 0.9500 . ?
C34 H34 0.9500 . ?
C35 C36 1.427(6) . ?
C37 C38 1.508(6) . ?
C38 C39 1.396(6) 2_765 ?
C39 C38 1.397(6) 2_765 ?
C39 C40 1.529(7) . ?
C41 C42 1.542(6) . ?
C42 C43 1.394(7) . ?
C43 N8 1.336(6) 2_657 ?
C43 C44 1.506(8) . ?
O9 O19 1.768(13) . ?
O11 H11A 0.9801 . ?
O11 H11B 0.9798 . ?
O12 H12A 0.8439 . ?
O12 H12B 0.8648 . ?
O13 H13A 0.8088 . ?
O13 H13B 0.8168 . ?
O14 H14A 0.8729 . ?
O14 H14B 0.8840 . ?
O15 H15A 0.8511 . ?
O15 H15B 0.8506 . ?
O16 H16A 0.8762 . ?
O16 H16B 0.9006 . ?
O17 H17A 0.8500 . ?
O17 H17B 0.8744 . ?

loop_
_geom_torsion_atom_site_label_1
_geom_torsion_atom_site_label_2
_geom_torsion_atom_site_label_3
_geom_torsion_atom_site_label_4
_geom_torsion
_geom_torsion_site_symmetry_1
_geom_torsion_site_symmetry_2
_geom_torsion_site_symmetry_3
_geom_torsion_site_symmetry_4
_geom_torsion_publ_flag
N6 Ni1 N1 C1 86.8(4) . . . . ?
N4 Ni1 N1 C1 -123.5(8) . . . . ?
N3 Ni1 N1 C1 -87.0(4) . . . . ?
N2 Ni1 N1 C1 -179.1(4) . . . . ?
N5 Ni1 N1 C1 7.1(4) . . . . ?
N6 Ni1 N1 C12 -99.8(3) . . . . ?
N4 Ni1 N1 C12 49.9(9) . . . . ?
N3 Ni1 N1 C12 86.4(3) . . . . ?
N2 Ni1 N1 C12 -5.7(3) . . . . ?
N5 Ni1 N1 C12 -179.6(3) . . . . ?
N6 Ni1 N2 C10 -82.9(4) . . . . ?
N4 Ni1 N2 C10 11.1(4) . . . . ?
N3 Ni1 N2 C10 91.2(4) . . . . ?
N1 Ni1 N2 C10 -177.1(4) . . . . ?
N5 Ni1 N2 C10 -142.5(6) . . . . ?
N6 Ni1 N2 C11 99.1(3) . . . . ?
N4 Ni1 N2 C11 -167.0(3) . . . . ?
N3 Ni1 N2 C11 -86.9(3) . . . . ?
N1 Ni1 N2 C11 4.8(3) . . . . ?
N5 Ni1 N2 C11 39.4(8) . . . . ?
N6 Ni1 N3 C13 -133.1(8) . . . . ?
N4 Ni1 N3 C13 -179.8(4) . . . . ?
N2 Ni1 N3 C13 86.3(4) . . . . ?
N1 Ni1 N3 C13 6.2(4) . . . . ?
N5 Ni1 N3 C13 -85.0(4) . . . . ?
N6 Ni1 N3 C24 43.6(9) . . . . ?
N4 Ni1 N3 C24 -3.1(3) . . . . ?
N2 Ni1 N3 C24 -97.0(3) . . . . ?
N1 Ni1 N3 C24 -177.1(3) . . . . ?
N5 Ni1 N3 C24 91.7(3) . . . . ?
N6 Ni1 N4 C22 7.6(4) . . . . ?
N3 Ni1 N4 C22 -179.2(4) . . . . ?
N2 Ni1 N4 C22 -87.6(4) . . . . ?
N1 Ni1 N4 C22 -142.1(7) . . . . ?
N5 Ni1 N4 C22 87.6(4) . . . . ?
N6 Ni1 N4 C23 -170.5(3) . . . . ?
N3 Ni1 N4 C23 2.7(3) . . . . ?
N2 Ni1 N4 C23 94.4(3) . . . . ?
N1 Ni1 N4 C23 39.8(9) . . . . ?
N5 Ni1 N4 C23 -90.5(3) . . . . ?
N6 Ni1 N5 C25 -179.5(4) . . . . ?
N4 Ni1 N5 C25 87.8(4) . . . . ?
N3 Ni1 N5 C25 7.6(4) . . . . ?
N2 Ni1 N5 C25 -118.6(7) . . . . ?
N1 Ni1 N5 C25 -84.6(4) . . . . ?
N6 Ni1 N5 C36 -7.4(3) . . . . ?
N4 Ni1 N5 C36 -100.0(3) . . . . ?
N3 Ni1 N5 C36 179.8(3) . . . . ?
N2 Ni1 N5 C36 53.6(8) . . . . ?
N1 Ni1 N5 C36 87.6(3) . . . . ?
N4 Ni1 N6 C34 -80.1(4) . . . . ?
N3 Ni1 N6 C34 -125.9(8) . . . . ?
N2 Ni1 N6 C34 14.6(4) . . . . ?
N1 Ni1 N6 C34 94.9(4) . . . . ?
N5 Ni1 N6 C34 -174.9(4) . . . . ?
N4 Ni1 N6 C35 100.6(3) . . . . ?
N3 Ni1 N6 C35 54.8(9) . . . . ?
N2 Ni1 N6 C35 -164.7(3) . . . . ?
N1 Ni1 N6 C35 -84.4(3) . . . . ?
N5 Ni1 N6 C35 5.8(3) . . . . ?
C12 N1 C1 C2 0.0(7) . . . . ?
Ni1 N1 C1 C2 173.1(4) . . . . ?
N1 C1 C2 C3 -0.2(8) . . . . ?
C1 C2 C3 C4 0.6(8) . . . . ?
C2 C3 C4 C12 -0.7(7) . . . . ?
C2 C3 C4 C5 179.3(5) . . . . ?
C12 C4 C5 C6 1.0(8) . . . . ?
C3 C4 C5 C6 -179.0(5) . . . . ?
C4 C5 C6 C7 -0.7(9) . . . . ?
C5 C6 C7 C11 -0.8(8) . . . . ?
C5 C6 C7 C8 179.2(5) . . . . ?
C11 C7 C8 C9 -1.1(7) . . . . ?
C6 C7 C8 C9 178.9(5) . . . . ?
C7 C8 C9 C10 -0.1(7) . . . . ?
C11 N2 C10 C9 0.2(7) . . . . ?
Ni1 N2 C10 C9 -177.8(3) . . . . ?
C8 C9 C10 N2 0.6(7) . . . . ?
C10 N2 C11 C7 -1.4(7) . . . . ?
Ni1 N2 C11 C7 176.9(4) . . . . ?
C10 N2 C11 C12 178.5(4) . . . . ?
Ni1 N2 C11 C12 -3.2(5) . . . . ?
C8 C7 C11 N2 1.9(7) . . . . ?
C6 C7 C11 N2 -178.1(4) . . . . ?
C8 C7 C11 C12 -178.1(4) . . . . ?
C6 C7 C11 C12 2.0(7) . . . . ?
C1 N1 C12 C4 -0.1(7) . . . . ?
Ni1 N1 C12 C4 -174.4(4) . . . . ?
C1 N1 C12 C11 -179.8(4) . . . . ?
Ni1 N1 C12 C11 5.8(5) . . . . ?
C3 C4 C12 N1 0.4(7) . . . . ?
C5 C4 C12 N1 -179.6(4) . . . . ?
C3 C4 C12 C11 -179.8(4) . . . . ?
C5 C4 C12 C11 0.2(7) . . . . ?
N2 C11 C12 N1 -1.8(6) . . . . ?
C7 C11 C12 N1 178.1(4) . . . . ?
N2 C11 C12 C4 178.4(4) . . . . ?
C7 C11 C12 C4 -1.7(7) . . . . ?
C24 N3 C13 C14 -0.1(6) . . . . ?
Ni1 N3 C13 C14 176.4(3) . . . . ?
N3 C13 C14 C15 0.4(7) . . . . ?
C13 C14 C15 C16 0.0(8) . . . . ?
C14 C15 C16 C24 -0.5(7) . . . . ?
C14 C15 C16 C17 -178.8(5) . . . . ?
C24 C16 C17 C18 1.3(7) . . . . ?
C15 C16 C17 C18 179.6(5) . . . . ?
C16 C17 C18 C19 -0.1(7) . . . . ?
C17 C18 C19 C23 -1.0(7) . . . . ?
C17 C18 C19 C20 179.4(4) . . . . ?
C23 C19 C20 C21 -0.1(6) . . . . ?
C18 C19 C20 C21 179.5(4) . . . . ?
C19 C20 C21 C22 -0.9(6) . . . . ?
C23 N4 C22 C21 -0.3(6) . . . . ?
Ni1 N4 C22 C21 -178.3(3) . . . . ?
C20 C21 C22 N4 1.2(7) . . . . ?
C22 N4 C23 C19 -0.8(6) . . . . ?
Ni1 N4 C23 C19 177.5(3) . . . . ?
C22 N4 C23 C24 179.7(3) . . . . ?
Ni1 N4 C23 C24 -1.9(4) . . . . ?
C20 C19 C23 N4 1.0(6) . . . . ?
C18 C19 C23 N4 -178.6(4) . . . . ?
C20 C19 C23 C24 -179.5(4) . . . . ?
C18 C19 C23 C24 0.9(6) . . . . ?
C13 N3 C24 C16 -0.4(6) . . . . ?
Ni1 N3 C24 C16 -177.6(3) . . . . ?
C13 N3 C24 C23 -179.9(4) . . . . ?
Ni1 N3 C24 C23 3.0(4) . . . . ?
C15 C16 C24 N3 0.8(7) . . . . ?
C17 C16 C24 N3 179.2(4) . . . . ?
C15 C16 C24 C23 -179.8(4) . . . . ?
C17 C16 C24 C23 -1.4(6) . . . . ?
N4 C23 C24 N3 -0.7(5) . . . . ?
C19 C23 C24 N3 179.8(4) . . . . ?
N4 C23 C24 C16 179.8(4) . . . . ?
C19 C23 C24 C16 0.3(6) . . . . ?
C36 N5 C25 C26 -0.1(7) . . . . ?
Ni1 N5 C25 C26 171.7(3) . . . . ?
N5 C25 C26 C27 -0.2(7) . . . . ?
C25 C26 C27 C28 1.3(7) . . . . ?
C26 C27 C28 C36 -2.1(7) . . . . ?
C26 C27 C28 C29 178.0(4) . . . . ?
C36 C28 C29 C30 2.3(7) . . . . ?
C27 C28 C29 C30 -177.8(5) . . . . ?
C28 C29 C30 C31 -2.2(7) . . . . ?
C29 C30 C31 C32 179.1(5) . . . . ?
C29 C30 C31 C35 -0.2(7) . . . . ?
C35 C31 C32 C33 -1.2(7) . . . . ?
C30 C31 C32 C33 179.6(4) . . . . ?
C31 C32 C33 C34 0.2(7) . . . . ?
C35 N6 C34 C33 0.9(7) . . . . ?
Ni1 N6 C34 C33 -178.4(3) . . . . ?
C32 C33 C34 N6 0.0(7) . . . . ?
C34 N6 C35 C31 -2.0(6) . . . . ?
Ni1 N6 C35 C31 177.4(3) . . . . ?
C34 N6 C35 C36 177.1(4) . . . . ?
Ni1 N6 C35 C36 -3.5(5) . . . . ?
C32 C31 C35 N6 2.1(7) . . . . ?
C30 C31 C35 N6 -178.6(4) . . . . ?
C32 C31 C35 C36 -176.9(4) . . . . ?
C30 C31 C35 C36 2.4(6) . . . . ?
C25 N5 C36 C28 -0.8(6) . . . . ?
Ni1 N5 C36 C28 -173.9(3) . . . . ?
C25 N5 C36 C35 -178.9(4) . . . . ?
Ni1 N5 C36 C35 7.9(5) . . . . ?
C27 C28 C36 N5 1.8(6) . . . . ?
C29 C28 C36 N5 -178.3(4) . . . . ?
C27 C28 C36 C35 179.9(4) . . . . ?
C29 C28 C36 C35 -0.1(6) . . . . ?
N6 C35 C36 N5 -3.1(6) . . . . ?
C31 C35 C36 N5 176.1(4) . . . . ?
N6 C35 C36 C28 178.7(4) . . . . ?
C31 C35 C36 C28 -2.2(6) . . . . ?
C39 N7 C38 C39 -1.0(8) . . . 2_765 ?
C39 N7 C38 C37 175.8(4) . . . . ?
O2 C37 C38 N7 43.8(7) . . . . ?
O1 C37 C38 N7 -134.2(5) . . . . ?
O2 C37 C38 C39 -139.4(6) . . . 2_765 ?
O1 C37 C38 C39 42.6(7) . . . 2_765 ?
C38 N7 C39 C38 1.0(8) . . . 2_765 ?
C38 N7 C39 C40 -173.7(4) . . . . ?
N7 C39 C40 O3 -56.1(6) . . . . ?
C38 C39 C40 O3 129.2(5) 2_765 . . . ?
N7 C39 C40 O4 121.8(5) . . . . ?
C38 C39 C40 O4 -52.8(7) 2_765 . . . ?
C43 N8 C42 C43 -1.5(8) 2_657 . . . ?
C43 N8 C42 C41 175.0(5) 2_657 . . . ?
O6 C41 C42 N8 -108.7(6) . . . . ?
O5 C41 C42 N8 68.1(6) . . . . ?
O6 C41 C42 C43 67.7(7) . . . . ?
O5 C41 C42 C43 -115.4(6) . . . . ?
N8 C42 C43 N8 1.6(9) . . . 2_657 ?
C41 C42 C43 N8 -174.6(5) . . . 2_657 ?
N8 C42 C43 C44 -179.6(5) . . . . ?
C41 C42 C43 C44 4.2(8) . . . . ?
N8 C43 C44 O8 28.7(7) 2_657 . . . ?
C42 C43 C44 O8 -150.2(5) . . . . ?
N8 C43 C44 O7 -151.4(5) 2_657 . . . ?
C42 C43 C44 O7 29.7(7) . . . . ?
